data_4106078
loop_
_publ_author_name
'Itaru Nakamura'
'Dong Zhang'
'Masahiro Terada'

_publ_contact_author_email itaru-n@m.tohoku.ac.jp
_publ_contact_author_fax +81-22-795-6754
_publ_contact_author_name 'Itaru Nakamura'
_publ_contact_author_phone +81-22-795-6602
_publ_section_title
;
 Copper-Catalyzed Tandem [2,3]-Rearrangement and 6\p-3-Azatriene
 Electrocyclization in (E)-O-Propargylic \a,\b-Unsaturated Oximes
;
_journal_name_full 'Journal of the American Chemical Society'
_journal_page_first 6862
_journal_page_last 6862
_journal_paper_doi 10.1021/ja201076c
_journal_volume 133
_journal_year 2011
_chemical_formula_moiety 'C24 H19 N O'
_chemical_formula_sum 'C24 H19 N O'
_chemical_formula_weight 337.42
_space_group_IT_number 61
_symmetry_cell_setting orthorhombic
_symmetry_Int_Tables_number 61
_symmetry_space_group_name_Hall '-P 2ac 2ab'
_symmetry_space_group_name_H-M 'P b c a'
_atom_sites_solution_hydrogens geom
_atom_sites_solution_primary direct
_atom_sites_solution_secondary difmap
_audit_creation_date 2010-10-26
_audit_creation_method 'by CrystalStructure 4.0'
_cell_angle_alpha 90.0000
_cell_angle_beta 90.0000
_cell_angle_gamma 90.0000
_cell_formula_units_Z 8
_cell_length_a 12.635(4)
_cell_length_b 14.492(4)
_cell_length_c 19.962(6)
_cell_measurement_reflns_used 7386
_cell_measurement_temperature 173
_cell_measurement_theta_max 27.48
_cell_measurement_theta_min 3.22
_cell_volume 3655.2(19)
_computing_cell_refinement CrystalClear
_computing_data_collection 'CrystalClear (Rigaku/MSC Inc., 2006)'
_computing_data_reduction CrystalClear
_computing_molecular_graphics 'CrystalStructure 4.0'
_computing_publication_material 'CrystalStructure 4.0 (Rigaku, 2010)'
_computing_structure_refinement 'SHELXL97 (Sheldrick, 2008)'
_computing_structure_solution 'SHELXS97 (Sheldrick, 2008)'
_diffrn_ambient_temperature 173
_diffrn_detector_area_resol_mean 7.314
_diffrn_measured_fraction_theta_full 0.998
_diffrn_measured_fraction_theta_max 0.998
_diffrn_measurement_device_type 'Rigaku Saturn70'
_diffrn_measurement_method \w
_diffrn_radiation_type 'Mo K\a'
_diffrn_radiation_wavelength 0.71070
_diffrn_reflns_av_R_equivalents 0.0856
_diffrn_reflns_limit_h_max 16
_diffrn_reflns_limit_h_min -16
_diffrn_reflns_limit_k_max 18
_diffrn_reflns_limit_k_min -18
_diffrn_reflns_limit_l_max 25
_diffrn_reflns_limit_l_min -25
_diffrn_reflns_number 50948
_diffrn_reflns_theta_full 27.49
_diffrn_reflns_theta_max 27.48
_diffrn_standards_number 0
_exptl_absorpt_coefficient_mu 0.074
_exptl_absorpt_correction_T_max 0.997
_exptl_absorpt_correction_T_min 0.989
_exptl_absorpt_correction_type numerical
_exptl_absorpt_process_details 'NUMABS (Rigaku, 1999)'
_exptl_crystal_colour yellow
_exptl_crystal_density_diffrn 1.226
_exptl_crystal_description prism
_exptl_crystal_F_000 1424.00
_exptl_crystal_size_max 0.290
_exptl_crystal_size_mid 0.170
_exptl_crystal_size_min 0.040
_refine_diff_density_max 0.230
_refine_diff_density_min -0.150
_refine_ls_extinction_method none
_refine_ls_goodness_of_fit_ref 1.420
_refine_ls_hydrogen_treatment constr
_refine_ls_number_parameters 235
_refine_ls_number_reflns 4179
_refine_ls_number_restraints 0
_refine_ls_R_factor_gt 0.1055
_refine_ls_shift/su_max 0.000
_refine_ls_structure_factor_coef Fsqd
_refine_ls_weighting_details 'w = 1/[\s^2^(Fo^2^)+(0.0242P)^2^+2.8831P] where P=(Fo^2^+2Fc^2^)/3'
_refine_ls_weighting_scheme calc
_refine_ls_wR_factor_ref 0.1683
_reflns_number_gt 4024
_reflns_number_total 4179
_reflns_threshold_expression F^2^>2.0\s(F^2^)
_cod_data_source_file ja201076c_si_001.cif
_cod_data_source_block a
_cod_original_cell_volume 3655.1(18)
_cod_database_code 4106078

loop_
_symmetry_equiv_pos_site_id
_symmetry_equiv_pos_as_xyz
1 +X,+Y,+Z
2 1/2-X,1/2+Y,+Z
3 +X,1/2-Y,1/2+Z
4 1/2-X,-Y,1/2+Z
5 -X,-Y,-Z
6 1/2+X,1/2-Y,-Z
7 -X,1/2+Y,1/2-Z
8 1/2+X,+Y,1/2-Z

loop_
_atom_site_label
_atom_site_type_symbol
_atom_site_fract_x
_atom_site_fract_y
_atom_site_fract_z
_atom_site_U_iso_or_equiv
_atom_site_adp_type
_atom_site_occupancy
_atom_site_symmetry_multiplicity
_atom_site_calc_flag
_atom_site_refinement_flags
O1 O 0.21911(16) 0.36650(15) 0.50650(9) 0.0471(6) Uani 1.0 8 d .
N1 N 0.20962(17) 0.38264(15) 0.56819(11) 0.0361(5) Uani 1.0 8 d .
C2 C 0.0136(2) 0.40178(18) 0.59885(12) 0.0325(6) Uani 1.0 8 d .
C3 C 0.2655(2) 0.36235(18) 0.62319(12) 0.0341(6) Uani 1.0 8 d .
C4 C 0.1248(2) 0.43648(19) 0.60549(13) 0.0358(6) Uani 1.0 8 d .
C5 C 0.36374(19) 0.31152(18) 0.62957(13) 0.0336(6) Uani 1.0 8 d .
C6 C 0.1905(2) 0.40940(18) 0.66686(13) 0.0350(6) Uani 1.0 8 d .
C7 C -0.1857(3) 0.6307(2) 0.91710(15) 0.0469(8) Uani 1.0 8 d .
C8 C 0.0890(2) 0.47834(18) 0.75799(13) 0.0381(6) Uani 1.0 8 d .
C10 C 0.0739(3) 0.49644(19) 0.82290(13) 0.0407(7) Uani 1.0 8 d .
C11 C -0.0155(2) 0.54413(17) 0.85338(13) 0.0357(6) Uani 1.0 8 d .
C12 C -0.0145(3) 0.56196(19) 0.92207(14) 0.0427(7) Uani 1.0 8 d .
C13 C 0.1768(2) 0.42617(18) 0.73244(13) 0.0375(6) Uani 1.0 8 d .
C14 C -0.0655(2) 0.46023(19) 0.57576(13) 0.0390(7) Uani 1.0 8 d .
C15 C -0.1887(3) 0.61459(19) 0.84891(16) 0.0452(7) Uani 1.0 8 d .
C16 C -0.1165(3) 0.2820(2) 0.61110(14) 0.0430(7) Uani 1.0 8 d .
C17 C 0.4178(3) 0.27986(19) 0.57341(14) 0.0408(7) Uani 1.0 8 d .
C18 C -0.0134(2) 0.31216(19) 0.61622(13) 0.0394(7) Uani 1.0 8 d .
C19 C -0.1051(2) 0.57126(19) 0.81759(14) 0.0411(7) Uani 1.0 8 d .
C20 C -0.0990(3) 0.6043(2) 0.95345(15) 0.0489(8) Uani 1.0 8 d .
C21 C 0.5097(3) 0.2289(2) 0.58066(16) 0.0480(8) Uani 1.0 8 d .
C22 C 0.4044(3) 0.2920(2) 0.69281(14) 0.0439(7) Uani 1.0 8 d .
C23 C -0.1688(3) 0.4300(2) 0.57062(14) 0.0441(7) Uani 1.0 8 d .
C24 C -0.1944(2) 0.3408(2) 0.58851(14) 0.0448(7) Uani 1.0 8 d .
C25 C 0.4961(3) 0.2413(3) 0.69965(16) 0.0529(8) Uani 1.0 8 d .
C26 C 0.5485(3) 0.2094(2) 0.64375(17) 0.0522(8) Uani 1.0 8 d .
H4 H 0.1295 0.5041 0.5961 0.0429 Uiso 1.0 8 calc R
H7 H -0.2437 0.6600 0.9387 0.0563 Uiso 1.0 8 calc R
H8 H 0.0387 0.5014 0.7269 0.0458 Uiso 1.0 8 calc R
H10 H 0.1276 0.4758 0.8526 0.0488 Uiso 1.0 8 calc R
H12 H 0.0455 0.5446 0.9478 0.0512 Uiso 1.0 8 calc R
H13 H 0.2274 0.4025 0.7632 0.0450 Uiso 1.0 8 calc R
H14 H -0.0484 0.5217 0.5634 0.0468 Uiso 1.0 8 calc R
H15 H -0.2485 0.6334 0.8235 0.0542 Uiso 1.0 8 calc R
H16 H -0.1340 0.2205 0.6232 0.0516 Uiso 1.0 8 calc R
H17 H 0.3915 0.2933 0.5299 0.0490 Uiso 1.0 8 calc R
H18 H 0.0398 0.2711 0.6318 0.0473 Uiso 1.0 8 calc R
H19 H -0.1085 0.5597 0.7708 0.0493 Uiso 1.0 8 calc R
H20 H -0.0969 0.6152 1.0004 0.0586 Uiso 1.0 8 calc R
H21 H 0.5462 0.2073 0.5421 0.0575 Uiso 1.0 8 calc R
H22 H 0.3687 0.3139 0.7316 0.0526 Uiso 1.0 8 calc R
H23 H -0.2222 0.4706 0.5548 0.0529 Uiso 1.0 8 calc R
H24 H -0.2655 0.3201 0.5853 0.0537 Uiso 1.0 8 calc R
H25 H 0.5231 0.2282 0.7430 0.0634 Uiso 1.0 8 calc R
H26 H 0.6114 0.1741 0.6486 0.0626 Uiso 1.0 8 calc R

loop_
_atom_site_aniso_label
_atom_site_aniso_U_11
_atom_site_aniso_U_22
_atom_site_aniso_U_33
_atom_site_aniso_U_12
_atom_site_aniso_U_13
_atom_site_aniso_U_23
O1 0.0505(12) 0.0633(14) 0.0274(10) 0.0022(11) 0.0014(9) -0.0019(9)
N1 0.0358(12) 0.0400(13) 0.0325(12) -0.0008(10) 0.0016(10) -0.0017(10)
C2 0.0328(13) 0.0384(14) 0.0265(12) 0.0019(11) 0.0003(10) -0.0016(11)
C3 0.0333(13) 0.0372(14) 0.0319(13) -0.0038(12) -0.0012(11) -0.0028(11)
C4 0.0340(14) 0.0363(14) 0.0370(14) 0.0009(12) 0.0011(12) -0.0016(12)
C5 0.0300(13) 0.0348(14) 0.0361(14) -0.0049(11) 0.0010(11) -0.0009(11)
C6 0.0296(13) 0.0377(14) 0.0379(14) -0.0038(11) -0.0001(11) -0.0014(12)
C7 0.0474(17) 0.0408(16) 0.0525(18) 0.0040(14) 0.0167(15) 0.0023(14)
C8 0.0375(15) 0.0409(15) 0.0360(14) 0.0008(12) 0.0010(12) -0.0040(12)
C10 0.0379(15) 0.0468(17) 0.0372(14) 0.0052(13) -0.0015(12) -0.0004(13)
C11 0.0374(14) 0.0310(14) 0.0386(14) -0.0002(11) 0.0052(12) 0.0011(11)
C12 0.0467(16) 0.0431(16) 0.0383(15) 0.0051(13) 0.0042(13) 0.0008(13)
C13 0.0346(14) 0.0428(15) 0.0350(14) 0.0017(12) -0.0038(12) -0.0036(12)
C14 0.0414(15) 0.0398(15) 0.0357(14) 0.0035(13) 0.0002(12) 0.0028(12)
C15 0.0366(15) 0.0401(16) 0.0588(19) 0.0006(13) 0.0031(14) 0.0029(14)
C16 0.0422(16) 0.0410(16) 0.0459(16) -0.0033(13) 0.0000(13) 0.0019(13)
C17 0.0405(15) 0.0433(16) 0.0387(15) -0.0019(13) 0.0033(12) -0.0027(13)
C18 0.0379(15) 0.0409(16) 0.0395(15) 0.0067(13) -0.0033(12) 0.0021(12)
C19 0.0420(16) 0.0396(15) 0.0417(15) -0.0050(13) 0.0002(13) 0.0004(13)
C20 0.0593(19) 0.0449(17) 0.0424(16) 0.0044(15) 0.0111(15) -0.0002(14)
C21 0.0426(17) 0.0492(18) 0.0521(18) 0.0047(14) 0.0127(14) -0.0064(15)
C22 0.0445(16) 0.0481(17) 0.0390(15) 0.0047(14) -0.0018(13) -0.0071(13)
C23 0.0360(15) 0.0535(18) 0.0428(16) 0.0099(13) -0.0040(13) 0.0080(14)
C24 0.0316(14) 0.0578(19) 0.0449(16) -0.0059(14) -0.0012(12) -0.0002(14)
C25 0.0521(18) 0.058(2) 0.0489(18) 0.0126(16) -0.0103(15) -0.0026(15)
C26 0.0397(16) 0.0478(18) 0.069(3) 0.0091(14) -0.0019(16) -0.0025(16)

loop_
_atom_type_symbol
_atom_type_description
_atom_type_scat_dispersion_real
_atom_type_scat_dispersion_imag
_atom_type_scat_source
C C 0.003 0.002
;
International Tables for Crystallography
(1992, Vol. C, Tables 4.2.6.8 and 6.1.1.4)
;
H H 0.000 0.000
;
International Tables for Crystallography
(1992, Vol. C, Table 6.1.1.4)
;
N N 0.006 0.003
;
International Tables for Crystallography
(1992, Vol. C, Tables 4.2.6.8 and 6.1.1.4)
;
O O 0.011 0.006
;
International Tables for Crystallography
(1992, Vol. C, Tables 4.2.6.8 and 6.1.1.4)
;

loop_
_geom_angle_atom_site_label_1
_geom_angle_atom_site_label_2
_geom_angle_atom_site_label_3
_geom_angle
_geom_angle_publ_flag
O1 N1 C3 135.3(3) yes
O1 N1 C4 129.9(3) yes
C3 N1 C4 94.8(2) yes
C4 C2 C14 120.0(3) yes
C4 C2 C18 121.5(3) yes
C14 C2 C18 118.5(3) yes
N1 C3 C5 129.5(3) yes
N1 C3 C6 92.6(2) yes
C5 C3 C6 138.0(3) yes
N1 C4 C2 116.5(3) yes
N1 C4 C6 82.99(19) yes
C2 C4 C6 119.6(3) yes
C3 C5 C17 121.2(3) yes
C3 C5 C22 119.9(3) yes
C17 C5 C22 118.9(3) yes
C3 C6 C4 89.7(2) yes
C3 C6 C13 138.7(3) yes
C4 C6 C13 131.6(3) yes
C15 C7 C20 119.8(3) yes
C10 C8 C13 124.0(3) yes
C8 C10 C11 127.5(3) yes
C10 C11 C12 119.5(3) yes
C10 C11 C19 123.3(3) yes
C12 C11 C19 117.2(3) yes
C11 C12 C20 121.4(3) yes
C6 C13 C8 122.7(3) yes
C2 C14 C23 120.7(3) yes
C7 C15 C19 120.2(3) yes
C18 C16 C24 120.2(3) yes
C5 C17 C21 120.3(3) yes
C2 C18 C16 120.7(3) yes
C11 C19 C15 121.2(3) yes
C7 C20 C12 120.1(3) yes
C17 C21 C26 120.2(3) yes
C5 C22 C25 120.5(3) yes
C14 C23 C24 120.0(3) yes
C16 C24 C23 119.8(3) yes
C22 C25 C26 120.2(3) yes
C21 C26 C25 120.0(3) yes
N1 C4 H4 111.638 no
C2 C4 H4 111.645 no
C6 C4 H4 111.645 no
C15 C7 H7 120.109 no
C20 C7 H7 120.096 no
C10 C8 H8 118.015 no
C13 C8 H8 118.022 no
C8 C10 H10 116.229 no
C11 C10 H10 116.224 no
C11 C12 H12 119.282 no
C20 C12 H12 119.285 no
C6 C13 H13 118.631 no
C8 C13 H13 118.628 no
C2 C14 H14 119.635 no
C23 C14 H14 119.631 no
C7 C15 H15 119.907 no
C19 C15 H15 119.911 no
C18 C16 H16 119.894 no
C24 C16 H16 119.897 no
C5 C17 H17 119.865 no
C21 C17 H17 119.878 no
C2 C18 H18 119.646 no
C16 C18 H18 119.651 no
C11 C19 H19 119.407 no
C15 C19 H19 119.405 no
C7 C20 H20 119.928 no
C12 C20 H20 119.928 no
C17 C21 H21 119.909 no
C26 C21 H21 119.910 no
C5 C22 H22 119.729 no
C25 C22 H22 119.735 no
C14 C23 H23 120.000 no
C24 C23 H23 119.987 no
C16 C24 H24 120.098 no
C23 C24 H24 120.087 no
C22 C25 H25 119.912 no
C26 C25 H25 119.922 no
C21 C26 H26 120.018 no
C25 C26 H26 120.009 no

loop_
_geom_bond_atom_site_label_1
_geom_bond_atom_site_label_2
_geom_bond_distance
_geom_bond_publ_flag
O1 N1 1.259(3) yes
N1 C3 1.338(4) yes
N1 C4 1.521(4) yes
C2 C4 1.498(4) yes
C2 C14 1.389(4) yes
C2 C18 1.387(4) yes
C3 C5 1.449(4) yes
C3 C6 1.457(4) yes
C4 C6 1.531(4) yes
C5 C17 1.391(4) yes
C5 C22 1.392(4) yes
C6 C13 1.343(4) yes
C7 C15 1.382(5) yes
C7 C20 1.369(5) yes
C8 C10 1.336(4) yes
C8 C13 1.436(4) yes
C10 C11 1.457(4) yes
C11 C12 1.395(4) yes
C11 C19 1.395(4) yes
C12 C20 1.381(5) yes
C14 C23 1.380(4) yes
C15 C19 1.379(4) yes
C16 C18 1.378(4) yes
C16 C24 1.378(4) yes
C17 C21 1.383(4) yes
C21 C26 1.381(5) yes
C22 C25 1.379(5) yes
C23 C24 1.379(5) yes
C25 C26 1.377(5) yes
C4 H4 1.000 no
C7 H7 0.950 no
C8 H8 0.950 no
C10 H10 0.950 no
C12 H12 0.950 no
C13 H13 0.950 no
C14 H14 0.950 no
C15 H15 0.950 no
C16 H16 0.950 no
C17 H17 0.950 no
C18 H18 0.950 no
C19 H19 0.950 no
C20 H20 0.950 no
C21 H21 0.950 no
C22 H22 0.950 no
C23 H23 0.950 no
C24 H24 0.950 no
C25 H25 0.950 no
C26 H26 0.950 no

loop_
_geom_contact_atom_site_label_1
_geom_contact_atom_site_label_2
_geom_contact_distance
_geom_contact_publ_flag
_geom_contact_site_symmetry_2
O1 C2 3.226(4) no .
O1 C5 3.164(4) no .
O1 C6 3.281(4) no .
O1 C17 3.108(4) no .
N1 C13 3.364(4) no .
N1 C17 3.024(4) no .
N1 C18 3.147(4) no .
C2 C3 3.271(4) no .
C2 C8 3.497(4) no .
C2 C13 3.390(4) no .
C2 C24 2.779(4) no .
C4 C5 3.553(4) no .
C4 C8 3.137(4) no .
C5 C13 3.543(4) no .
C5 C26 2.778(4) no .
C6 C18 3.105(4) no .
C6 C22 3.235(4) no .
C7 C11 2.796(4) no .
C8 C19 3.040(4) no .
C12 C15 2.749(5) no .
C13 C22 3.560(4) no .
C14 C16 2.754(4) no .
C17 C25 2.764(5) no .
C18 C23 2.756(4) no .
C19 C20 2.755(5) no .
C21 C22 2.760(5) no .
O1 C14 3.573(4) no 5_566
O1 C21 3.456(4) no 6_456
O1 C23 3.387(4) no 5_566
C3 C7 3.596(4) no 7_546
C5 C7 3.577(4) no 7_546
C6 C15 3.357(4) no 8_556
C6 C19 3.503(4) no 8_556
C7 C3 3.596(4) no 7_556
C7 C5 3.577(4) no 7_556
C14 O1 3.573(4) no 5_566
C15 C6 3.357(4) no 8_456
C19 C6 3.503(4) no 8_456
C21 O1 3.456(4) no 6_556
C23 O1 3.387(4) no 5_566
O1 H4 2.9082 no .
O1 H17 2.4676 no .
N1 H17 2.7465 no .
N1 H18 2.9713 no .
C2 H8 2.9518 no .
C2 H16 3.2580 no .
C2 H23 3.2623 no .
C3 H4 2.7325 no .
C3 H13 2.8959 no .
C3 H17 2.6465 no .
C3 H18 3.1481 no .
C3 H22 2.6218 no .
C4 H8 2.8172 no .
C4 H13 3.4405 no .
C4 H14 2.6495 no .
C4 H18 2.6780 no .
C5 H13 3.4392 no .
C5 H21 3.2622 no .
C5 H25 3.2623 no .
C6 H8 2.6246 no .
C6 H18 2.8512 no .
C6 H22 2.9421 no .
C7 H12 3.2351 no .
C7 H19 3.2464 no .
C8 H4 3.2934 no .
C8 H19 2.7721 no .
C10 H12 2.6139 no .
C10 H13 2.6517 no .
C10 H19 2.6892 no .
C11 H8 2.6892 no .
C11 H15 3.2710 no .
C11 H20 3.2750 no .
C12 H7 3.2420 no .
C12 H10 2.5892 no .
C12 H19 3.2448 no .
C13 H4 3.0069 no .
C13 H10 2.5811 no .
C13 H18 3.4758 no .
C13 H22 2.9200 no .
C14 H4 2.5776 no .
C14 H8 3.3446 no .
C14 H18 3.2458 no .
C14 H24 3.2472 no .
C15 H20 3.2382 no .
C16 H23 3.2427 no .
C17 H22 3.2551 no .
C17 H26 3.2532 no .
C18 H4 3.3409 no .
C18 H8 3.5818 no .
C18 H14 3.2454 no .
C18 H24 3.2465 no .
C19 H7 3.2505 no .
C19 H8 2.7578 no .
C19 H10 3.3232 no .
C19 H12 3.2441 no .
C20 H15 3.2363 no .
C21 H25 3.2457 no .
C22 H13 3.0894 no .
C22 H17 3.2561 no .
C22 H26 3.2462 no .
C23 H16 3.2423 no .
C24 H14 3.2443 no .
C24 H18 3.2438 no .
C25 H21 3.2453 no .
C26 H17 3.2520 no .
C26 H22 3.2442 no .
H4 H8 2.8517 no .
H4 H14 2.3548 no .
H7 H15 2.3319 no .
H7 H20 2.3191 no .
H8 H10 2.7756 no .
H8 H13 2.8743 no .
H8 H14 3.4565 no .
H8 H19 2.2232 no .
H10 H12 2.3829 no .
H10 H13 2.4295 no .
H12 H20 2.3197 no .
H13 H22 2.2890 no .
H14 H23 2.3245 no .
H15 H19 2.3192 no .
H16 H18 2.3214 no .
H16 H24 2.3275 no .
H17 H21 2.3304 no .
H21 H26 2.3298 no .
H22 H25 2.3238 no .
H23 H24 2.3296 no .
H25 H26 2.3262 no .
O1 H7 3.2015 no 7_546
O1 H12 3.4467 no 4_564
O1 H14 3.0367 no 5_566
O1 H16 3.4260 no 6_556
O1 H21 2.6192 no 6_456
O1 H23 2.6595 no 5_566
O1 H24 3.2714 no 6_556
O1 H26 3.4330 no 6_456
N1 H7 3.2581 no 7_546
N1 H21 3.2882 no 6_456
N1 H23 3.2519 no 5_566
C2 H14 3.4509 no 5_566
C2 H21 3.2535 no 6_456
C3 H7 3.1941 no 7_546
C3 H15 3.4907 no 7_546
C4 H14 3.5581 no 5_566
C4 H15 3.5659 no 8_556
C5 H7 2.9968 no 7_546
C5 H15 3.1078 no 7_546
C6 H15 3.3421 no 8_556
C6 H19 3.5697 no 8_556
C7 H4 2.9805 no 8_456
C7 H18 2.9141 no 7_556
C7 H23 3.3253 no 4_465
C7 H24 3.4868 no 4_465
C8 H15 3.4512 no 8_556
C10 H16 3.5035 no 7_556
C10 H23 3.5696 no 8_556
C11 H16 3.2116 no 7_556
C11 H18 3.3169 no 7_556
C11 H25 3.4609 no 2_555
C12 H12 3.0469 no 5_567
C12 H16 3.1007 no 7_556
C12 H17 3.3840 no 4_565
C12 H18 3.2320 no 7_556
C12 H20 3.3117 no 5_567
C13 H15 3.3404 no 8_556
C13 H19 3.3324 no 8_556
C13 H25 3.4987 no 8_456
C14 H4 3.5621 no 5_566
C14 H14 3.1391 no 5_566
C14 H26 3.4723 no 2_555
C15 H4 3.0072 no 8_456
C15 H18 2.9718 no 7_556
C15 H25 3.3992 no 2_555
C16 H17 3.0204 no 6_456
C16 H22 3.1798 no 8_456
C16 H25 3.4927 no 8_456
C17 H7 2.8134 no 7_546
C17 H20 3.0919 no 4_564
C18 H17 3.5052 no 6_456
C18 H21 3.2612 no 6_456
C18 H22 3.3841 no 8_456
C18 H25 3.0963 no 8_456
C19 H18 3.1761 no 7_556
C19 H25 2.9087 no 2_555
C20 H12 2.9996 no 5_567
C20 H17 3.3769 no 4_565
C20 H18 3.0494 no 7_556
C20 H21 3.3219 no 4_565
C20 H23 3.2203 no 4_465
C20 H24 3.3253 no 4_465
C21 H7 3.5272 no 7_546
C21 H14 3.0615 no 2_545
C21 H20 2.9815 no 4_564
C21 H24 3.1343 no 1_655
C22 H15 3.0444 no 7_546
C23 H4 3.4975 no 5_566
C23 H7 3.1397 no 4_464
C23 H10 3.0672 no 8_456
C23 H13 3.5890 no 8_456
C23 H20 3.3412 no 4_464
C24 H7 3.0913 no 4_464
C24 H10 3.2043 no 8_456
C24 H13 3.2460 no 8_456
C24 H17 3.2467 no 6_456
C24 H20 3.2344 no 4_464
C25 H8 3.5458 no 2_545
C25 H15 3.5270 no 7_546
C25 H18 3.4368 no 8_556
C25 H19 3.3105 no 2_545
C26 H14 3.1582 no 2_545
C26 H19 3.4229 no 2_545
C26 H24 3.0751 no 1_655
H4 C7 2.9805 no 8_556
H4 C14 3.5621 no 5_566
H4 C15 3.0072 no 8_556
H4 C23 3.4975 no 5_566
H4 H7 2.8549 no 8_556
H4 H14 3.3651 no 5_566
H4 H15 2.9084 no 8_556
H4 H23 3.2517 no 5_566
H7 O1 3.2015 no 7_556
H7 N1 3.2581 no 7_556
H7 C3 3.1941 no 7_556
H7 C5 2.9968 no 7_556
H7 C17 2.8134 no 7_556
H7 C21 3.5272 no 7_556
H7 C23 3.1397 no 4_465
H7 C24 3.0913 no 4_465
H7 H4 2.8549 no 8_456
H7 H17 2.7590 no 7_556
H7 H18 3.3480 no 7_556
H7 H23 3.0220 no 4_465
H7 H24 2.9422 no 4_465
H8 C25 3.5458 no 2_555
H8 H15 3.4497 no 8_556
H8 H22 3.5619 no 8_456
H8 H25 3.3941 no 2_555
H8 H26 3.5072 no 2_555
H10 C23 3.0672 no 8_556
H10 C24 3.2043 no 8_556
H10 H16 3.5789 no 7_556
H10 H20 3.2404 no 5_567
H10 H23 2.6501 no 8_556
H10 H24 2.9083 no 8_556
H12 O1 3.4467 no 4_565
H12 C12 3.0469 no 5_567
H12 C20 2.9996 no 5_567
H12 H12 2.7077 no 5_567
H12 H16 3.1236 no 7_556
H12 H17 2.9734 no 4_565
H12 H20 2.6174 no 5_567
H12 H23 3.1254 no 8_556
H13 C23 3.5890 no 8_556
H13 C24 3.2460 no 8_556
H13 H19 3.1543 no 8_556
H13 H24 3.2533 no 8_556
H14 O1 3.0367 no 5_566
H14 C2 3.4509 no 5_566
H14 C4 3.5581 no 5_566
H14 C14 3.1391 no 5_566
H14 C21 3.0615 no 2_555
H14 C26 3.1582 no 2_555
H14 H4 3.3651 no 5_566
H14 H14 2.8797 no 5_566
H14 H21 2.7221 no 2_555
H14 H26 2.8990 no 2_555
H15 C3 3.4907 no 7_556
H15 C4 3.5659 no 8_456
H15 C5 3.1078 no 7_556
H15 C6 3.3421 no 8_456
H15 C8 3.4512 no 8_456
H15 C13 3.3404 no 8_456
H15 C22 3.0444 no 7_556
H15 C25 3.5270 no 7_556
H15 H4 2.9084 no 8_456
H15 H8 3.4497 no 8_456
H15 H18 3.4250 no 7_556
H15 H22 3.2177 no 7_556
H15 H25 3.5468 no 2_555
H16 O1 3.4260 no 6_456
H16 C10 3.5035 no 7_546
H16 C11 3.2116 no 7_546
H16 C12 3.1007 no 7_546
H16 H10 3.5789 no 7_546
H16 H12 3.1236 no 7_546
H16 H17 3.0795 no 6_456
H16 H22 3.1996 no 8_456
H16 H25 3.3290 no 8_456
H16 H26 3.3258 no 1_455
H17 C12 3.3840 no 4_564
H17 C16 3.0204 no 6_556
H17 C18 3.5052 no 6_556
H17 C20 3.3769 no 4_564
H17 C24 3.2467 no 6_556
H17 H7 2.7590 no 7_546
H17 H12 2.9734 no 4_564
H17 H16 3.0795 no 6_556
H17 H20 2.9733 no 4_564
H17 H24 3.4519 no 6_556
H18 C7 2.9141 no 7_546
H18 C11 3.3169 no 7_546
H18 C12 3.2320 no 7_546
H18 C15 2.9718 no 7_546
H18 C19 3.1761 no 7_546
H18 C20 3.0494 no 7_546
H18 C25 3.4368 no 8_456
H18 H7 3.3480 no 7_546
H18 H15 3.4250 no 7_546
H18 H20 3.5480 no 7_546
H18 H21 3.4870 no 6_456
H18 H22 3.5350 no 8_456
H18 H25 2.5832 no 8_456
H19 C6 3.5697 no 8_456
H19 C13 3.3324 no 8_456
H19 C25 3.3105 no 2_555
H19 C26 3.4229 no 2_555
H19 H13 3.1543 no 8_456
H19 H22 3.5745 no 8_456
H19 H25 2.7268 no 2_555
H19 H26 2.9498 no 2_555
H20 C12 3.3117 no 5_567
H20 C17 3.0919 no 4_565
H20 C21 2.9815 no 4_565
H20 C23 3.3412 no 4_465
H20 C24 3.2344 no 4_465
H20 H10 3.2404 no 5_567
H20 H12 2.6174 no 5_567
H20 H17 2.9733 no 4_565
H20 H18 3.5480 no 7_556
H20 H21 2.7800 no 4_565
H20 H23 2.8192 no 4_465
H20 H24 2.6037 no 4_465
H21 O1 2.6192 no 6_556
H21 N1 3.2882 no 6_556
H21 C2 3.2535 no 6_556
H21 C18 3.2612 no 6_556
H21 C20 3.3219 no 4_564
H21 H14 2.7221 no 2_545
H21 H18 3.4870 no 6_556
H21 H20 2.7800 no 4_564
H21 H24 3.0129 no 1_655
H22 C16 3.1798 no 8_556
H22 C18 3.3841 no 8_556
H22 H8 3.5619 no 8_556
H22 H15 3.2177 no 7_546
H22 H16 3.1996 no 8_556
H22 H18 3.5350 no 8_556
H22 H19 3.5745 no 8_556
H23 O1 2.6595 no 5_566
H23 N1 3.2519 no 5_566
H23 C7 3.3253 no 4_464
H23 C10 3.5696 no 8_456
H23 C20 3.2203 no 4_464
H23 H4 3.2517 no 5_566
H23 H7 3.0220 no 4_464
H23 H10 2.6501 no 8_456
H23 H12 3.1254 no 8_456
H23 H20 2.8192 no 4_464
H24 O1 3.2714 no 6_456
H24 C7 3.4868 no 4_464
H24 C20 3.3253 no 4_464
H24 C21 3.1343 no 1_455
H24 C26 3.0751 no 1_455
H24 H7 2.9422 no 4_464
H24 H10 2.9083 no 8_456
H24 H13 3.2533 no 8_456
H24 H17 3.4519 no 6_456
H24 H20 2.6037 no 4_464
H24 H21 3.0129 no 1_455
H24 H26 2.9142 no 1_455
H25 C11 3.4609 no 2_545
H25 C13 3.4987 no 8_556
H25 C15 3.3992 no 2_545
H25 C16 3.4927 no 8_556
H25 C18 3.0963 no 8_556
H25 C19 2.9087 no 2_545
H25 H8 3.3941 no 2_545
H25 H15 3.5468 no 2_545
H25 H16 3.3290 no 8_556
H25 H18 2.5832 no 8_556
H25 H19 2.7268 no 2_545
H26 O1 3.4330 no 6_556
H26 C14 3.4723 no 2_545
H26 H8 3.5072 no 2_545
H26 H14 2.8990 no 2_545
H26 H16 3.3258 no 1_655
H26 H19 2.9498 no 2_545
H26 H24 2.9142 no 1_655

loop_
_geom_torsion_atom_site_label_1
_geom_torsion_atom_site_label_2
_geom_torsion_atom_site_label_3
_geom_torsion_atom_site_label_4
_geom_torsion
_geom_torsion_publ_flag
O1 N1 C3 C5 0.6(5) no
O1 N1 C3 C6 -179.4(3) no
O1 N1 C4 C2 59.8(4) no
O1 N1 C4 C6 179.4(3) no
C3 N1 C4 C2 -120.8(3) no
C3 N1 C4 C6 -1.20(18) no
C4 N1 C3 C5 -178.7(3) no
C4 N1 C3 C6 1.25(18) no
C4 C2 C14 C23 -178.7(2) no
C14 C2 C4 N1 -124.1(3) no
C14 C2 C4 C6 138.7(3) no
C4 C2 C18 C16 178.6(2) no
C18 C2 C4 N1 56.8(4) no
C18 C2 C4 C6 -40.4(4) no
C14 C2 C18 C16 -0.4(4) no
C18 C2 C14 C23 0.4(4) no
N1 C3 C5 C17 3.8(5) no
N1 C3 C5 C22 -174.9(3) no
N1 C3 C6 C4 -1.24(18) no
N1 C3 C6 C13 178.8(3) no
C5 C3 C6 C4 178.7(3) no
C5 C3 C6 C13 -1.2(6) no
C6 C3 C5 C17 -176.2(3) no
C6 C3 C5 C22 5.1(5) no
N1 C4 C6 C3 1.10(15) no
N1 C4 C6 C13 -178.9(3) no
C2 C4 C6 C3 117.6(3) no
C2 C4 C6 C13 -62.4(4) no
C3 C5 C17 C21 -177.9(3) no
C3 C5 C22 C25 178.0(3) no
C17 C5 C22 C25 -0.7(4) no
C22 C5 C17 C21 0.8(4) no
C3 C6 C13 C8 179.6(3) no
C4 C6 C13 C8 -0.4(5) no
C15 C7 C20 C12 0.2(5) no
C20 C7 C15 C19 0.6(5) no
C10 C8 C13 C6 -179.6(3) no
C13 C8 C10 C11 -176.3(3) no
C8 C10 C11 C12 -176.0(3) no
C8 C10 C11 C19 6.0(5) no
C10 C11 C12 C20 -177.9(3) no
C10 C11 C19 C15 178.6(3) no
C12 C11 C19 C15 0.5(4) no
C19 C11 C12 C20 0.3(4) no
C11 C12 C20 C7 -0.7(5) no
C2 C14 C23 C24 0.0(4) no
C7 C15 C19 C11 -1.0(4) no
C18 C16 C24 C23 0.4(4) no
C24 C16 C18 C2 0.0(4) no
C5 C17 C21 C26 -0.2(4) no
C17 C21 C26 C25 -0.4(5) no
C5 C22 C25 C26 0.1(5) no
C14 C23 C24 C16 -0.4(4) no
C22 C25 C26 C21 0.4(5) no
